data_7044817
loop_
_publ_author_name
'Dong, Hui-Ming'
'Zhang, Zhi-Chao'
'Li, Hai-Yan'
'Liu, Zhong-Yi'
'Yang, En-Cui'
'Zhao, Xiao-Jun'

_publ_section_title
;
 High-nuclear heterometallic oxime clusters assembled from triangular
 subunits: solvothermal syntheses, crystal structures and magnetic
 properties.
;
_journal_issue 1
_journal_name_full 'Dalton transactions (Cambridge, England : 2003)'
_journal_page_first 169
_journal_page_last 179
_journal_paper_doi 10.1039/c7dt03692b
_journal_volume 47
_journal_year 2017
_chemical_formula_sum 'C92 H112 Gd5 N63 Ni8 O39'
_chemical_formula_weight 3980.37
_space_group_crystal_system monoclinic
_space_group_IT_number 15
_space_group_name_Hall '-C 2yc'
_space_group_name_H-M_alt 'C 1 2/c 1'
_symmetry_space_group_name_Hall '-C 2yc'
_symmetry_space_group_name_H-M 'C 1 2/c 1'
_atom_sites_solution_hydrogens mixed
_audit_creation_method SHELXL-2013
_audit_update_record
;
2016-03-10 deposited with the CCDC.
2017-11-20 downloaded from the CCDC.
;
_cell_angle_alpha 90
_cell_angle_beta 105.218(2)
_cell_angle_gamma 90
_cell_formula_units_Z 4
_cell_length_a 34.454(5)
_cell_length_b 13.9258(19)
_cell_length_c 28.157(4)
_cell_measurement_reflns_used 9194
_cell_measurement_temperature 173(2)
_cell_measurement_theta_max 28.29
_cell_measurement_theta_min 2.29
_cell_volume 13036(3)
_computing_cell_refinement 'Bruker SMART'
_computing_data_collection 'Bruker SMART'
_computing_data_reduction 'Bruker SAINT'
_computing_molecular_graphics 'Bruker SHELXTL'
_computing_publication_material 'Bruker SHELXTL'
_computing_structure_refinement 'SHELXL-2013 (Sheldrick, 2013)'
_computing_structure_solution 'Bruker SHELXTL'
_diffrn_ambient_temperature 173(2)
_diffrn_measured_fraction_theta_full 0.965
_diffrn_measured_fraction_theta_max 0.990
_diffrn_measurement_device_type 'CCD area detector'
_diffrn_measurement_method 'phi and omega scans'
_diffrn_radiation_type MoK\a
_diffrn_radiation_wavelength 0.71073
_diffrn_reflns_av_R_equivalents 0.0395
_diffrn_reflns_av_unetI/netI 0.0451
_diffrn_reflns_Laue_measured_fraction_full 0.965
_diffrn_reflns_Laue_measured_fraction_max 0.990
_diffrn_reflns_limit_h_max 29
_diffrn_reflns_limit_h_min -40
_diffrn_reflns_limit_k_max 15
_diffrn_reflns_limit_k_min -16
_diffrn_reflns_limit_l_max 33
_diffrn_reflns_limit_l_min -33
_diffrn_reflns_number 34795
_diffrn_reflns_point_group_measured_fraction_full 0.965
_diffrn_reflns_point_group_measured_fraction_max 0.990
_diffrn_reflns_theta_full 25.242
_diffrn_reflns_theta_max 25.010
_diffrn_reflns_theta_min 1.225
_exptl_absorpt_coefficient_mu 3.734
_exptl_absorpt_correction_type multi-scan
_exptl_absorpt_process_details sadabs
_exptl_crystal_colour red
_exptl_crystal_density_diffrn 2.028
_exptl_crystal_density_meas ?
_exptl_crystal_description block
_exptl_crystal_F_000 7844
_exptl_crystal_size_max 0.180
_exptl_crystal_size_mid 0.170
_exptl_crystal_size_min 0.160
_exptl_transmission_factor_max 0.586
_exptl_transmission_factor_min 0.553
_platon_squeeze_details ' ? '
_refine_diff_density_max 2.365
_refine_diff_density_min -1.820
_refine_diff_density_rms 0.193
_refine_ls_extinction_method none
_refine_ls_goodness_of_fit_ref 1.071
_refine_ls_hydrogen_treatment constr
_refine_ls_matrix_type full
_refine_ls_number_parameters 773
_refine_ls_number_reflns 11392
_refine_ls_number_restraints 0
_refine_ls_restrained_S_all 1.071
_refine_ls_R_factor_all 0.0656
_refine_ls_R_factor_gt 0.0530
_refine_ls_shift/su_max 0.001
_refine_ls_shift/su_mean 0.000
_refine_ls_structure_factor_coef Fsqd
_refine_ls_weighting_details
; 
 w=1/[\s^2^(Fo^2^)+(0.0564P)^2^+267.4775P] 
 where P=(Fo^2^+2Fc^2^)/3 
;
_refine_ls_weighting_scheme calc
_refine_ls_wR_factor_gt 0.1261
_refine_ls_wR_factor_ref 0.1326
_reflns_Friedel_coverage 0.000
_reflns_number_gt 9249
_reflns_number_total 11392
_reflns_threshold_expression 'I > 2\s(I)'
_cod_data_source_file c7dt03692b2.cif
_cod_data_source_block 6
_cod_depositor_comments
;
The following automatic conversions were performed:

'_exptl_crystal_density_meas' value 'none' was changed to '?' - the
value is perceived as not measured.

Automatic conversion script
Id: cif_fix_values 4973 2017-02-22 13:04:09Z antanas 

 Adding full bibliography for 7044813--7044818.cif.
;
_cod_database_code 7044817
_shelx_space_group_comment
; 
The symmetry employed for this shelxl refinement is uniquely defined 
by the following loop, which should always be used as a source of 
symmetry information in preference to the above space-group names. 
They are only intended as comments. 
;
_shelx_estimated_absorpt_t_min 0.553
_shelx_estimated_absorpt_t_max 0.586
_shelxl_version_number 2013-2

loop_
_space_group_symop_operation_xyz
'x, y, z'
'-x, y, -z+1/2'
'x+1/2, y+1/2, z'
'-x+1/2, y+1/2, -z+1/2'
'-x, -y, -z'
'x, -y, z-1/2'
'-x+1/2, -y+1/2, -z'
'x+1/2, -y+1/2, z-1/2'

loop_
_atom_site_label
_atom_site_type_symbol
_atom_site_fract_x
_atom_site_fract_y
_atom_site_fract_z
_atom_site_U_iso_or_equiv
_atom_site_adp_type
_atom_site_occupancy
_atom_site_site_symmetry_order
_atom_site_calc_flag
_atom_site_refinement_flags_posn
_atom_site_refinement_flags_adp
_atom_site_refinement_flags_occupancy
Gd1 Gd 0.0000 0.62529(3) 0.2500 0.01550(13) Uani 1 2 d S T P
Gd2 Gd 0.07805(2) 0.49407(3) 0.37270(2) 0.02203(12) Uani 1 1 d . . .
Gd3 Gd 0.11469(2) 0.67554(3) 0.28967(2) 0.02119(11) Uani 1 1 d . . .
Ni1 Ni -0.00418(3) 0.84208(6) 0.32848(3) 0.0200(2) Uani 1 1 d . . .
Ni2 Ni 0.07177(3) 0.72173(7) 0.42797(4) 0.0251(2) Uani 1 1 d . . .
Ni3 Ni 0.04941(3) 0.57546(7) 0.16213(3) 0.0207(2) Uani 1 1 d . . .
Ni4 Ni 0.17703(4) 0.48229(9) 0.25654(4) 0.0364(3) Uani 1 1 d . . .
O1 O 0.02472(15) 0.7586(3) 0.30182(18) 0.0193(11) Uani 1 1 d . . .
O2 O -0.05446(16) 0.6832(3) 0.28206(18) 0.0201(11) Uani 1 1 d . . .
O3 O -0.04113(17) 0.6336(4) 0.11409(18) 0.0236(12) Uani 1 1 d . . .
O4 O 0.13121(17) 0.5527(4) 0.2398(2) 0.0256(12) Uani 1 1 d . . .
O5 O 0.1838(2) 0.6491(5) 0.3177(3) 0.0463(18) Uani 1 1 d . . .
O6 O 0.12061(18) 0.6261(4) 0.3739(2) 0.0268(13) Uani 1 1 d . . .
O7 O -0.01731(16) 0.4996(3) 0.29872(19) 0.0217(12) Uani 1 1 d . . .
O8 O 0.06488(16) 0.5634(4) 0.29337(18) 0.0203(11) Uani 1 1 d . . .
H8 H 0.0696 0.5095 0.2721 0.024 Uiso 1 1 calc R U .
O9 O 0.1252(2) 0.4824(5) 0.4541(2) 0.0412(16) Uani 1 1 d . . .
O10 O 0.0623(2) 0.4815(4) 0.4564(2) 0.0380(15) Uani 1 1 d . . .
O11 O 0.1380(2) 0.4100(5) 0.3639(3) 0.0496(18) Uani 1 1 d . . .
O12 O 0.0867(2) 0.3720(4) 0.3047(2) 0.0397(16) Uani 1 1 d . . .
N1 N 0.1417(2) 0.8355(5) 0.3360(2) 0.0274(16) Uani 1 1 d . . .
N2 N 0.1661(3) 1.0076(6) 0.3851(4) 0.051(2) Uani 1 1 d . . .
N3 N 0.0655(2) 0.7816(5) 0.3115(2) 0.0242(15) Uani 1 1 d . . .
N4 N 0.0436(2) 0.9081(5) 0.3499(2) 0.0248(15) Uani 1 1 d . . .
H4A H 0.0405 0.9733 0.3353 0.037 Uiso 1 1 d R U .
N5 N -0.0392(2) 0.9228(5) 0.3509(2) 0.0281(16) Uani 1 1 d . . .
N6 N -0.0978(3) 1.0337(7) 0.3744(4) 0.058(3) Uani 1 1 d . . .
N7 N -0.05124(19) 0.7728(4) 0.3045(2) 0.0216(14) Uani 1 1 d . . .
N8 N -0.1205(2) 0.7883(5) 0.2734(3) 0.0290(16) Uani 1 1 d . . .
H8' H -0.1365 0.8444 0.2577 0.043 Uiso 1 1 d R U .
N9 N 0.0540(2) 0.4561(5) 0.1191(2) 0.0266(16) Uani 1 1 d . . .
N10 N 0.0660(3) 0.2843(6) 0.0750(3) 0.044(2) Uani 1 1 d . . .
N11 N 0.1022(2) 0.5175(5) 0.1993(2) 0.0266(16) Uani 1 1 d . . .
N12 N 0.1508(3) 0.4038(6) 0.2055(3) 0.043(2) Uani 1 1 d . . .
H12A H 0.1671 0.3990 0.1814 0.064 Uiso 1 1 d R U .
N13 N 0.0751(2) 0.6644(5) 0.1190(2) 0.0287(16) Uani 1 1 d . . .
N14 N 0.1006(3) 0.7837(7) 0.0537(3) 0.054(3) Uani 1 1 d . . .
N15 N -0.0001(2) 0.6335(4) 0.1137(2) 0.0230(15) Uani 1 1 d . . .
N16 N -0.0245(2) 0.7522(5) 0.0574(2) 0.0281(16) Uani 1 1 d . . .
H16A H -0.0300 0.7962 0.0331 0.042 Uiso 1 1 d R U .
N17 N 0.2260(3) 0.4161(7) 0.2781(3) 0.051(2) Uani 1 1 d . . .
N18 N 0.3016(3) 0.3394(9) 0.3195(5) 0.087(4) Uani 1 1 d . . .
N19 N 0.2006(2) 0.5669(6) 0.3072(3) 0.0394(19) Uani 1 1 d . . .
N20 N 0.2551(3) 0.5969(9) 0.3739(4) 0.074(4) Uani 1 1 d . . .
H20A H 0.2441 0.6498 0.3815 0.089 Uiso 1 1 calc R U .
H20B H 0.2789 0.5785 0.3918 0.089 Uiso 1 1 calc R U .
N21 N 0.1074(3) 0.8041(6) 0.4711(3) 0.043(2) Uani 1 1 d . . .
N22 N 0.1681(4) 0.9146(10) 0.5318(5) 0.097(5) Uani 1 1 d . . .
N23 N 0.1183(2) 0.6879(5) 0.4111(2) 0.0288(16) Uani 1 1 d . . .
N24 N 0.1881(3) 0.7017(6) 0.4295(3) 0.046(2) Uani 1 1 d . . .
H24A H 0.1900 0.6610 0.4062 0.056 Uiso 1 1 calc R U .
H24B H 0.2100 0.7284 0.4482 0.056 Uiso 1 1 calc R U .
N25 N 0.0607(2) 0.3214(5) 0.3897(2) 0.0296(17) Uani 1 1 d . . .
N26 N 0.0466(3) 0.1274(5) 0.3928(3) 0.0381(19) Uani 1 1 d . . .
N27 N 0.0105(2) 0.4394(4) 0.3300(2) 0.0203(14) Uani 1 1 d . . .
N28 N -0.0321(2) 0.3138(5) 0.2921(2) 0.0289(16) Uani 1 1 d . . .
H28A H -0.0488 0.3529 0.2722 0.035 Uiso 1 1 calc R U .
H28B H -0.0367 0.2516 0.2907 0.035 Uiso 1 1 calc R U .
C1 C 0.1799(3) 0.8650(7) 0.3462(4) 0.040(2) Uani 1 1 d . . .
H1 H 0.1993 0.8263 0.3367 0.048 Uiso 1 1 calc R U .
C2 C 0.1917(3) 0.9511(7) 0.3702(4) 0.049(3) Uani 1 1 d . . .
H2 H 0.2190 0.9705 0.3761 0.058 Uiso 1 1 calc R U .
C3 C 0.1279(3) 0.9779(6) 0.3741(4) 0.039(2) Uani 1 1 d . . .
H3 H 0.1089 1.0170 0.3841 0.046 Uiso 1 1 calc R U .
C4 C 0.1143(2) 0.8940(5) 0.3491(3) 0.0224(17) Uani 1 1 d . . .
C5 C 0.0734(3) 0.8624(5) 0.3366(3) 0.0254(18) Uani 1 1 d . . .
C6 C -0.0592(4) 1.0493(8) 0.3940(4) 0.051(3) Uani 1 1 d . . .
H6 H -0.0517 1.1000 0.4172 0.061 Uiso 1 1 calc R U .
C7 C -0.0294(3) 0.9967(6) 0.3829(3) 0.035(2) Uani 1 1 d . . .
H7 H -0.0020 1.0119 0.3976 0.042 Uiso 1 1 calc R U .
C8 C -0.1070(3) 0.9583(7) 0.3427(4) 0.047(3) Uani 1 1 d . . .
H8A H -0.1344 0.9422 0.3289 0.056 Uiso 1 1 calc R U .
C9 C -0.0784(3) 0.9060(6) 0.3303(3) 0.029(2) Uani 1 1 d . . .
C10 C -0.0853(3) 0.8181(6) 0.2996(3) 0.0269(19) Uani 1 1 d . . .
C11 C 0.1135(3) 0.6766(7) 0.1217(3) 0.039(2) Uani 1 1 d . . .
H11 H 0.1331 0.6441 0.1466 0.047 Uiso 1 1 calc R U .
C12 C 0.1261(3) 0.7356(9) 0.0890(4) 0.056(3) Uani 1 1 d . . .
H12 H 0.1541 0.7418 0.0920 0.067 Uiso 1 1 calc R U .
C13 C 0.0616(3) 0.7706(7) 0.0512(3) 0.040(2) Uani 1 1 d . . .
H13 H 0.0421 0.8024 0.0258 0.048 Uiso 1 1 calc R U .
C14 C 0.0484(3) 0.7133(6) 0.0837(3) 0.028(2) Uani 1 1 d . . .
C15 C 0.0057(3) 0.7003(6) 0.0834(3) 0.0270(19) Uani 1 1 d . . .
C16 C 0.0352(3) 0.3407(7) 0.0555(4) 0.041(2) Uani 1 1 d . . .
H16 H 0.0169 0.3226 0.0252 0.050 Uiso 1 1 calc R U .
C17 C 0.0288(3) 0.4259(6) 0.0781(3) 0.031(2) Uani 1 1 d . . .
H17 H 0.0057 0.4633 0.0636 0.037 Uiso 1 1 calc R U .
C18 C 0.0923(3) 0.3156(7) 0.1157(4) 0.044(2) Uani 1 1 d . . .
H18 H 0.1156 0.2783 0.1297 0.053 Uiso 1 1 calc R U .
C19 C 0.0864(3) 0.4020(6) 0.1381(3) 0.029(2) Uani 1 1 d . . .
C20 C 0.1149(3) 0.4391(6) 0.1829(3) 0.033(2) Uani 1 1 d . . .
C21 C 0.2769(4) 0.3013(11) 0.2794(6) 0.083(5) Uani 1 1 d . . .
H21 H 0.2856 0.2478 0.2640 0.099 Uiso 1 1 calc R U .
C22 C 0.2385(4) 0.3388(8) 0.2598(5) 0.061(3) Uani 1 1 d . . .
H22 H 0.2209 0.3077 0.2325 0.073 Uiso 1 1 calc R U .
C23 C 0.2883(3) 0.4167(10) 0.3386(5) 0.067(4) Uani 1 1 d . . .
H23 H 0.3053 0.4455 0.3672 0.081 Uiso 1 1 calc R U .
C24 C 0.2509(3) 0.4563(9) 0.3185(4) 0.054(3) Uani 1 1 d . . .
C25 C 0.2355(3) 0.5439(9) 0.3349(4) 0.053(3) Uani 1 1 d . . .
C26 C 0.1300(5) 0.9243(13) 0.5307(6) 0.104(7) Uani 1 1 d . . .
H26 H 0.1232 0.9708 0.5518 0.125 Uiso 1 1 calc R U .
C27 C 0.0994(4) 0.8714(9) 0.5010(5) 0.075(4) Uani 1 1 d . . .
H27 H 0.0723 0.8828 0.5017 0.090 Uiso 1 1 calc R U .
C28 C 0.1757(4) 0.8479(9) 0.5025(4) 0.064(4) Uani 1 1 d . . .
H28 H 0.2028 0.8367 0.5022 0.077 Uiso 1 1 calc R U .
C29 C 0.1459(3) 0.7939(7) 0.4725(3) 0.041(2) Uani 1 1 d . . .
C30 C 0.1519(3) 0.7230(6) 0.4364(3) 0.034(2) Uani 1 1 d . . .
C31 C 0.0847(3) 0.2660(6) 0.4221(3) 0.034(2) Uani 1 1 d . . .
H31 H 0.1079 0.2928 0.4441 0.041 Uiso 1 1 calc R U .
C32 C 0.0769(3) 0.1688(6) 0.4248(3) 0.034(2) Uani 1 1 d . . .
H32 H 0.0937 0.1313 0.4502 0.040 Uiso 1 1 calc R U .
C33 C 0.0220(3) 0.1850(6) 0.3597(3) 0.0283(19) Uani 1 1 d . . .
H33 H -0.0004 0.1575 0.3365 0.034 Uiso 1 1 calc R U .
C34 C 0.0283(3) 0.2828(5) 0.3585(3) 0.0226(17) Uani 1 1 d . . .
C35 C 0.0004(3) 0.3489(5) 0.3245(3) 0.0211(17) Uani 1 1 d . . .
C36 C 0.0985(3) 0.4845(6) 0.4784(3) 0.037(2) Uani 1 1 d . . .
C37 C 0.1111(4) 0.4930(9) 0.5315(4) 0.058(3) Uani 1 1 d . . .
H37A H 0.1195 0.5592 0.5405 0.087 Uiso 1 1 calc R U .
H37B H 0.1337 0.4494 0.5447 0.087 Uiso 1 1 calc R U .
H37C H 0.0886 0.4763 0.5452 0.087 Uiso 1 1 calc R U .
C38 C 0.1218(3) 0.3574(6) 0.3276(4) 0.036(2) Uani 1 1 d . . .
C39 C 0.1449(4) 0.2739(9) 0.3144(5) 0.065(3) Uani 1 1 d . . .
H39A H 0.1388 0.2156 0.3307 0.097 Uiso 1 1 calc R U .
H39B H 0.1738 0.2873 0.3254 0.097 Uiso 1 1 calc R U .
H39C H 0.1370 0.2645 0.2787 0.097 Uiso 1 1 calc R U .

loop_
_atom_site_aniso_label
_atom_site_aniso_U_11
_atom_site_aniso_U_22
_atom_site_aniso_U_33
_atom_site_aniso_U_23
_atom_site_aniso_U_13
_atom_site_aniso_U_12
Gd1 0.0230(3) 0.0115(2) 0.0111(2) 0.000 0.0028(2) 0.000
Gd2 0.0312(2) 0.01559(19) 0.0153(2) -0.00093(14) -0.00094(16) 0.00162(17)
Gd3 0.0238(2) 0.0207(2) 0.0178(2) -0.00631(15) 0.00324(16) -0.00175(16)
Ni1 0.0312(6) 0.0113(4) 0.0175(5) -0.0013(4) 0.0066(4) 0.0025(4)
Ni2 0.0410(7) 0.0184(5) 0.0140(5) -0.0051(4) 0.0035(4) -0.0023(5)
Ni3 0.0286(6) 0.0200(5) 0.0126(5) -0.0045(4) 0.0041(4) -0.0011(4)
Ni4 0.0269(6) 0.0420(7) 0.0374(7) -0.0149(5) 0.0034(5) 0.0055(5)
O1 0.019(3) 0.015(2) 0.021(3) -0.001(2) 0.001(2) 0.000(2)
O2 0.026(3) 0.015(3) 0.020(3) -0.001(2) 0.007(2) -0.004(2)
O3 0.033(3) 0.019(3) 0.015(3) 0.002(2) 0.000(2) -0.005(2)
O4 0.024(3) 0.028(3) 0.023(3) -0.010(2) 0.001(2) -0.002(3)
O5 0.033(4) 0.054(4) 0.050(4) -0.030(3) 0.007(3) 0.005(3)
O6 0.036(3) 0.018(3) 0.024(3) -0.007(2) 0.003(2) -0.001(3)
O7 0.029(3) 0.015(3) 0.018(3) 0.003(2) 0.001(2) 0.009(2)
O8 0.024(3) 0.019(3) 0.017(3) -0.004(2) 0.005(2) -0.001(2)
O9 0.050(4) 0.036(4) 0.029(4) 0.001(3) -0.005(3) 0.009(3)
O10 0.046(4) 0.033(3) 0.029(3) -0.001(3) -0.001(3) 0.003(3)
O11 0.031(4) 0.057(4) 0.051(4) -0.017(4) -0.006(3) 0.006(3)
O12 0.057(5) 0.028(3) 0.030(3) -0.007(3) 0.004(3) 0.004(3)
N1 0.025(4) 0.029(4) 0.025(4) -0.003(3) -0.001(3) -0.004(3)
N2 0.050(6) 0.033(5) 0.062(6) -0.010(4) 0.001(5) -0.006(4)
N3 0.024(4) 0.023(3) 0.024(4) -0.003(3) 0.004(3) -0.001(3)
N4 0.034(4) 0.018(3) 0.021(3) -0.005(3) 0.004(3) 0.001(3)
N5 0.043(5) 0.024(4) 0.020(3) -0.001(3) 0.013(3) 0.007(3)
N6 0.074(7) 0.042(5) 0.065(6) -0.022(5) 0.033(6) 0.010(5)
N7 0.018(4) 0.016(3) 0.032(4) 0.006(3) 0.007(3) 0.012(3)
N8 0.029(4) 0.032(4) 0.028(4) 0.009(3) 0.011(3) 0.004(3)
N9 0.038(4) 0.025(4) 0.019(3) -0.005(3) 0.010(3) 0.003(3)
N10 0.059(6) 0.039(5) 0.033(4) -0.014(4) 0.009(4) 0.000(4)
N11 0.030(4) 0.026(4) 0.019(3) -0.008(3) -0.002(3) -0.002(3)
N12 0.043(5) 0.041(5) 0.043(5) -0.019(4) 0.008(4) 0.009(4)
N13 0.037(5) 0.025(4) 0.025(4) -0.007(3) 0.010(3) -0.008(3)
N14 0.066(7) 0.073(6) 0.026(5) -0.006(4) 0.014(4) -0.033(5)
N15 0.038(4) 0.015(3) 0.012(3) 0.001(2) 0.001(3) -0.007(3)
N16 0.054(5) 0.015(3) 0.014(3) 0.000(3) 0.008(3) -0.005(3)
N17 0.038(5) 0.061(6) 0.050(5) -0.014(5) 0.007(4) 0.014(5)
N18 0.047(7) 0.081(8) 0.126(11) -0.021(8) 0.008(7) 0.015(6)
N19 0.022(4) 0.056(5) 0.039(5) -0.015(4) 0.005(3) 0.005(4)
N20 0.023(5) 0.113(9) 0.068(7) -0.048(7) -0.020(4) 0.009(5)
N21 0.064(6) 0.045(5) 0.022(4) -0.013(3) 0.013(4) -0.015(4)
N22 0.092(10) 0.128(11) 0.080(8) -0.075(8) 0.039(7) -0.059(9)
N23 0.042(5) 0.026(4) 0.013(3) -0.004(3) -0.002(3) -0.004(3)
N24 0.039(5) 0.049(5) 0.039(5) -0.014(4) -0.013(4) -0.004(4)
N25 0.044(5) 0.017(3) 0.021(4) 0.000(3) -0.003(3) 0.002(3)
N26 0.051(5) 0.015(3) 0.039(4) 0.000(3) -0.004(4) 0.002(4)
N27 0.031(4) 0.014(3) 0.015(3) 0.004(2) 0.005(3) 0.008(3)
N28 0.044(5) 0.012(3) 0.025(4) 0.004(3) -0.001(3) 0.002(3)
C1 0.039(6) 0.035(5) 0.042(6) -0.012(4) 0.003(4) -0.007(5)
C2 0.030(6) 0.038(6) 0.072(8) -0.010(5) 0.005(5) -0.019(5)
C3 0.047(6) 0.027(5) 0.039(5) -0.005(4) 0.006(5) 0.004(4)
C4 0.021(4) 0.016(4) 0.023(4) 0.000(3) -0.007(3) 0.000(3)
C5 0.043(5) 0.014(4) 0.018(4) -0.003(3) 0.007(4) -0.005(4)
C6 0.062(8) 0.045(6) 0.055(7) -0.025(5) 0.034(6) -0.004(6)
C7 0.057(6) 0.020(4) 0.034(5) -0.002(4) 0.023(5) 0.002(4)
C8 0.047(7) 0.038(5) 0.068(7) -0.013(5) 0.036(6) 0.000(5)
C9 0.045(6) 0.021(4) 0.025(4) 0.001(3) 0.016(4) 0.009(4)
C10 0.042(6) 0.023(4) 0.020(4) 0.003(3) 0.017(4) 0.005(4)
C11 0.041(6) 0.047(6) 0.029(5) -0.009(4) 0.009(4) -0.018(5)
C12 0.046(7) 0.087(9) 0.042(6) -0.015(6) 0.023(5) -0.032(6)
C13 0.047(6) 0.044(6) 0.026(5) -0.004(4) 0.006(4) -0.025(5)
C14 0.048(6) 0.021(4) 0.015(4) -0.005(3) 0.007(4) -0.014(4)
C15 0.047(6) 0.017(4) 0.017(4) -0.007(3) 0.009(4) -0.010(4)
C16 0.052(7) 0.043(6) 0.029(5) -0.013(4) 0.010(5) -0.008(5)
C17 0.041(5) 0.030(5) 0.020(4) -0.004(3) 0.004(4) -0.008(4)
C18 0.046(6) 0.046(6) 0.039(6) -0.017(5) 0.008(5) 0.005(5)
C19 0.033(5) 0.031(5) 0.029(5) -0.011(4) 0.017(4) -0.006(4)
C20 0.040(6) 0.031(5) 0.029(5) -0.005(4) 0.008(4) 0.004(4)
C21 0.043(8) 0.086(10) 0.105(12) -0.039(9) -0.005(7) 0.008(7)
C22 0.048(7) 0.048(7) 0.084(9) -0.021(6) 0.010(6) -0.002(6)
C23 0.035(7) 0.089(10) 0.071(9) -0.016(7) 0.001(6) 0.009(7)
C24 0.027(6) 0.077(8) 0.055(7) -0.014(6) 0.007(5) 0.016(6)
C25 0.032(6) 0.064(7) 0.054(7) -0.019(6) -0.004(5) 0.010(5)
C26 0.088(11) 0.133(14) 0.114(13) -0.101(12) 0.063(10) -0.064(11)
C27 0.096(10) 0.077(9) 0.070(8) -0.056(7) 0.055(8) -0.040(8)
C28 0.067(8) 0.071(8) 0.054(7) -0.030(6) 0.015(6) -0.031(7)
C29 0.049(7) 0.048(6) 0.024(5) -0.008(4) 0.005(4) -0.010(5)
C30 0.044(6) 0.032(5) 0.019(4) -0.001(4) -0.004(4) -0.002(4)
C31 0.040(6) 0.031(5) 0.025(5) 0.003(4) -0.002(4) 0.013(4)
C32 0.048(6) 0.024(4) 0.023(4) 0.001(3) -0.002(4) 0.006(4)
C33 0.027(5) 0.021(4) 0.030(5) 0.001(3) -0.005(4) 0.000(4)
C34 0.031(5) 0.020(4) 0.018(4) 0.002(3) 0.009(3) 0.008(4)
C35 0.038(5) 0.012(4) 0.013(4) 0.006(3) 0.005(3) 0.005(3)
C36 0.055(7) 0.015(4) 0.027(5) -0.006(3) -0.015(5) 0.002(4)
C37 0.067(8) 0.082(8) 0.021(5) 0.001(5) 0.006(5) 0.029(7)
C38 0.034(6) 0.027(5) 0.040(5) -0.008(4) -0.004(4) 0.003(4)
C39 0.077(9) 0.054(7) 0.064(8) -0.009(6) 0.019(7) 0.020(7)

loop_
_atom_type_symbol
_atom_type_description
_atom_type_scat_dispersion_real
_atom_type_scat_dispersion_imag
_atom_type_scat_source
C C 0.0033 0.0016 'International Tables Vol C Tables 4.2.6.8 and 6.1.1.4'
H H 0.0000 0.0000 'International Tables Vol C Tables 4.2.6.8 and 6.1.1.4'
N N 0.0061 0.0033 'International Tables Vol C Tables 4.2.6.8 and 6.1.1.4'
O O 0.0106 0.0060 'International Tables Vol C Tables 4.2.6.8 and 6.1.1.4'
Ni Ni 0.3393 1.1124 'International Tables Vol C Tables 4.2.6.8 and 6.1.1.4'
Gd Gd -0.1653 3.9035 'International Tables Vol C Tables 4.2.6.8 and 6.1.1.4'

loop_
_geom_angle_atom_site_label_1
_geom_angle_atom_site_label_2
_geom_angle_atom_site_label_3
_geom_angle
_geom_angle_site_symmetry_1
_geom_angle_site_symmetry_3
O1 Gd1 O1 77.3(2) 2 .
O1 Gd1 O7 108.81(17) 2 2
O1 Gd1 O7 145.07(18) . 2
O1 Gd1 O7 145.07(18) 2 .
O1 Gd1 O7 108.80(17) . .
O7 Gd1 O7 86.1(2) 2 .
O1 Gd1 O8 80.40(17) 2 2
O1 Gd1 O8 136.58(17) . 2
O7 Gd1 O8 77.61(18) 2 2
O7 Gd1 O8 72.00(17) . 2
O1 Gd1 O8 136.58(17) 2 .
O1 Gd1 O8 80.39(17) . .
O7 Gd1 O8 72.00(17) 2 .
O7 Gd1 O8 77.61(18) . .
O8 Gd1 O8 138.0(2) 2 .
O1 Gd1 O2 77.35(17) 2 .
O1 Gd1 O2 72.48(17) . .
O7 Gd1 O2 142.23(17) 2 .
O7 Gd1 O2 72.31(17) . .
O8 Gd1 O2 66.53(17) 2 .
O8 Gd1 O2 129.54(17) . .
O1 Gd1 O2 72.49(17) 2 2
O1 Gd1 O2 77.35(17) . 2
O7 Gd1 O2 72.31(17) 2 2
O7 Gd1 O2 142.23(17) . 2
O8 Gd1 O2 129.54(17) 2 2
O8 Gd1 O2 66.53(17) . 2
O2 Gd1 O2 141.1(2) . 2
O1 Gd1 Ni3 115.86(13) 2 2
O1 Gd1 Ni3 83.15(12) . 2
O7 Gd1 Ni3 120.81(12) 2 2
O7 Gd1 Ni3 36.03(12) . 2
O8 Gd1 Ni3 73.87(12) 2 2
O8 Gd1 Ni3 97.61(12) . 2
O2 Gd1 Ni3 38.53(12) . 2
O2 Gd1 Ni3 156.53(12) 2 2
O1 Gd1 Gd3 60.55(12) 2 2
O1 Gd1 Gd3 102.10(12) . 2
O7 Gd1 Gd3 110.81(13) 2 2
O7 Gd1 Gd3 84.75(13) . 2
O8 Gd1 Gd3 34.75(12) 2 2
O8 Gd1 Gd3 161.97(12) . 2
O2 Gd1 Gd3 38.49(12) . 2
O2 Gd1 Gd3 131.50(12) 2 2
Ni3 Gd1 Gd3 65.302(19) 2 2
O6 Gd2 O8 70.03(18) . .
O6 Gd2 O3 73.63(19) . 2
O8 Gd2 O3 80.69(17) . 2
O6 Gd2 O9 77.2(2) . .
O8 Gd2 O9 146.0(2) . .
O3 Gd2 O9 99.0(2) 2 .
O6 Gd2 O11 80.5(2) . .
O8 Gd2 O11 93.3(2) . .
O3 Gd2 O11 154.0(2) 2 .
O9 Gd2 O11 72.0(2) . .
O6 Gd2 N27 139.7(2) . .
O8 Gd2 N27 74.99(19) . .
O3 Gd2 N27 81.58(19) 2 .
O9 Gd2 N27 138.9(2) . .
O11 Gd2 N27 121.5(2) . .
O6 Gd2 N25 155.7(2) . .
O8 Gd2 N25 124.41(19) . .
O3 Gd2 N25 124.9(2) 2 .
O9 Gd2 N25 83.8(2) . .
O11 Gd2 N25 79.3(3) . .
N27 Gd2 N25 63.8(2) . .
O6 Gd2 O10 108.82(19) . .
O8 Gd2 O10 149.66(19) . .
O3 Gd2 O10 70.38(19) 2 .
O9 Gd2 O10 51.7(2) . .
O11 Gd2 O10 116.7(2) . .
N27 Gd2 O10 91.5(2) . .
N25 Gd2 O10 69.3(2) . .
O6 Gd2 O12 109.0(2) . .
O8 Gd2 O12 66.87(18) . .
O3 Gd2 O12 143.05(19) 2 .
O9 Gd2 O12 117.7(2) . .
O11 Gd2 O12 50.0(2) . .
N27 Gd2 O12 73.6(2) . .
N25 Gd2 O12 66.8(2) . .
O10 Gd2 O12 135.8(2) . .
O5 Gd3 O8 125.1(2) . .
O5 Gd3 O4 72.8(2) . .
O8 Gd3 O4 80.68(18) . .
O5 Gd3 N8 94.4(3) . 2
O8 Gd3 N8 132.0(2) . 2
O4 Gd3 N8 87.4(2) . 2
O5 Gd3 O6 79.0(2) . .
O8 Gd3 O6 69.02(18) . .
O4 Gd3 O6 113.69(18) . .
N8 Gd3 O6 154.2(2) 2 .
O5 Gd3 N3 136.4(2) . .
O8 Gd3 N3 80.0(2) . .
O4 Gd3 N3 150.8(2) . .
N8 Gd3 N3 89.4(2) 2 .
O6 Gd3 N3 79.1(2) . .
O5 Gd3 O2 147.2(2) . 2
O8 Gd3 O2 66.45(17) . 2
O4 Gd3 O2 80.18(17) . 2
N8 Gd3 O2 65.7(2) 2 2
O6 Gd3 O2 130.05(18) . 2
N3 Gd3 O2 72.09(19) . 2
O5 Gd3 N1 76.6(2) . .
O8 Gd3 N1 135.4(2) . .
O4 Gd3 N1 142.8(2) . .
N8 Gd3 N1 74.2(2) 2 .
O6 Gd3 N1 80.03(19) . .
N3 Gd3 N1 62.7(2) . .
O2 Gd3 N1 118.56(19) 2 .
O1 Ni1 N4 85.1(3) . .
O1 Ni1 N7 92.2(2) . .
N4 Ni1 N7 177.1(3) . .
O1 Ni1 N5 173.5(3) . .
N4 Ni1 N5 100.9(3) . .
N7 Ni1 N5 81.7(3) . .
N16 Ni2 O3 84.6(3) 2 2
N16 Ni2 N23 177.7(3) 2 .
O3 Ni2 N23 93.1(3) 2 .
N16 Ni2 N21 100.5(3) 2 .
O3 Ni2 N21 174.4(3) 2 .
N23 Ni2 N21 81.8(3) . .
N11 Ni3 O7 93.2(3) . 2
N11 Ni3 N15 169.8(3) . .
O7 Ni3 N15 95.1(2) 2 .
N11 Ni3 N9 77.7(3) . .
O7 Ni3 N9 92.1(2) 2 .
N15 Ni3 N9 96.0(3) . .
N11 Ni3 N13 94.4(3) . .
O7 Ni3 N13 172.2(3) 2 .
N15 Ni3 N13 77.6(3) . .
N9 Ni3 N13 91.5(3) . .
N11 Ni3 O2 90.6(2) . 2
O7 Ni3 O2 85.3(2) 2 2
N15 Ni3 O2 96.0(2) . 2
N9 Ni3 O2 167.9(2) . 2
N13 Ni3 O2 92.6(2) . 2
O4 Ni4 N12 84.5(3) . .
O4 Ni4 N19 91.8(3) . .
N12 Ni4 N19 176.2(3) . .
O4 Ni4 N17 175.4(3) . .
N12 Ni4 N17 100.2(4) . .
N19 Ni4 N17 83.6(4) . .
N3 O1 Ni1 113.9(4) . .
N3 O1 Gd1 118.6(4) . .
Ni1 O1 Gd1 127.3(3) . .
N7 O2 Ni3 108.3(4) . 2
N7 O2 Gd1 119.4(4) . .
Ni3 O2 Gd1 96.8(2) 2 .
N7 O2 Gd3 110.9(4) . 2
Ni3 O2 Gd3 117.0(2) 2 2
Gd1 O2 Gd3 104.21(18) . 2
N15 O3 Ni2 113.7(4) . 2
N15 O3 Gd2 124.7(4) . 2
Ni2 O3 Gd2 113.7(3) 2 2
N11 O4 Ni4 114.2(4) . .
N11 O4 Gd3 120.4(4) . .
Ni4 O4 Gd3 124.3(3) . .
N19 O5 Gd3 121.2(5) . .
N23 O6 Gd2 110.0(4) . .
N23 O6 Gd3 124.1(4) . .
Gd2 O6 Gd3 108.4(2) . .
N27 O7 Ni3 110.3(4) . 2
N27 O7 Gd1 124.6(4) . .
Ni3 O7 Gd1 100.53(19) 2 .
Gd3 O8 Gd2 110.7(2) . .
Gd3 O8 Gd1 109.4(2) . .
Gd2 O8 Gd1 123.2(2) . .
Gd3 O8 H8 103.8 . .
Gd2 O8 H8 103.8 . .
Gd1 O8 H8 103.8 . .
C36 O9 Gd2 96.1(5) . .
C36 O10 Gd2 91.7(6) . .
C38 O11 Gd2 98.9(6) . .
C38 O12 Gd2 90.5(5) . .
C1 N1 C4 117.9(7) . .
C1 N1 Gd3 124.7(6) . .
C4 N1 Gd3 117.4(5) . .
C2 N2 C3 115.9(8) . .
C5 N3 O1 110.8(6) . .
C5 N3 Gd3 126.2(6) . .
O1 N3 Gd3 122.8(4) . .
C5 N4 Ni1 110.8(5) . .
C5 N4 H4A 109.2 . .
Ni1 N4 H4A 109.3 . .
C9 N5 C7 117.9(8) . .
C9 N5 Ni1 114.4(5) . .
C7 N5 Ni1 127.6(7) . .
C6 N6 C8 115.9(9) . .
C10 N7 O2 115.0(7) . .
C10 N7 Ni1 117.5(6) . .
O2 N7 Ni1 126.2(5) . .
C10 N8 Gd3 112.0(5) . 2
C10 N8 H8' 109.0 . .
Gd3 N8 H8' 109.1 2 .
C17 N9 C19 117.3(7) . .
C17 N9 Ni3 129.1(6) . .
C19 N9 Ni3 113.5(5) . .
C16 N10 C18 117.1(8) . .
C20 N11 O4 110.5(7) . .
C20 N11 Ni3 119.4(6) . .
O4 N11 Ni3 129.8(5) . .
C20 N12 Ni4 111.0(6) . .
C20 N12 H12A 108.7 . .
Ni4 N12 H12A 109.0 . .
C11 N13 C14 117.3(8) . .
C11 N13 Ni3 128.1(7) . .
C14 N13 Ni3 114.5(6) . .
C12 N14 C13 115.5(9) . .
C15 N15 O3 109.0(7) . .
C15 N15 Ni3 118.0(6) . .
O3 N15 Ni3 130.8(4) . .
C15 N16 Ni2 111.4(5) . 2
C15 N16 H16A 140.6 . .
Ni2 N16 H16A 107.8 2 .
C22 N17 C24 118.0(10) . .
C22 N17 Ni4 129.3(8) . .
C24 N17 Ni4 112.7(7) . .
C21 N18 C23 116.9(12) . .
C25 N19 O5 117.6(8) . .
C25 N19 Ni4 117.0(7) . .
O5 N19 Ni4 125.3(6) . .
C25 N20 H20A 120.0 . .
C25 N20 H20B 120.0 . .
H20A N20 H20B 120.0 . .
C29 N21 C27 115.5(10) . .
C29 N21 Ni2 115.7(6) . .
C27 N21 Ni2 128.8(9) . .
C26 N22 C28 115.0(11) . .
C30 N23 O6 115.8(8) . .
C30 N23 Ni2 118.5(6) . .
O6 N23 Ni2 125.7(5) . .
C30 N24 H24A 120.0 . .
C30 N24 H24B 120.0 . .
H24A N24 H24B 120.0 . .
C31 N25 C34 119.0(7) . .
C31 N25 Gd2 123.3(6) . .
C34 N25 Gd2 116.8(5) . .
C32 N26 C33 116.9(7) . .
C35 N27 O7 112.7(6) . .
C35 N27 Gd2 123.3(5) . .
O7 N27 Gd2 122.0(4) . .
C35 N28 H28A 120.0 . .
C35 N28 H28B 120.0 . .
H28A N28 H28B 120.0 . .
N1 C1 C2 121.2(10) . .
N1 C1 H1 119.4 . .
C2 C1 H1 119.4 . .
N2 C2 C1 122.2(9) . .
N2 C2 H2 118.9 . .
C1 C2 H2 118.9 . .
N2 C3 C4 124.2(9) . .
N2 C3 H3 117.9 . .
C4 C3 H3 117.9 . .
N1 C4 C3 118.4(8) . .
N1 C4 C5 117.1(7) . .
C3 C4 C5 124.5(8) . .
N3 C5 N4 119.3(8) . .
N3 C5 C4 116.5(8) . .
N4 C5 C4 124.2(7) . .
N6 C6 C7 123.7(10) . .
N6 C6 H6 118.2 . .
C7 C6 H6 118.2 . .
N5 C7 C6 119.3(10) . .
N5 C7 H7 120.3 . .
C6 C7 H7 120.3 . .
C9 C8 N6 122.0(11) . .
C9 C8 H8A 119.0 . .
N6 C8 H8A 119.0 . .
C8 C9 N5 121.0(8) . .
C8 C9 C10 125.8(9) . .
N5 C9 C10 112.6(7) . .
N7 C10 N8 125.4(8) . .
N7 C10 C9 109.6(8) . .
N8 C10 C9 124.9(8) . .
N13 C11 C12 121.6(10) . .
N13 C11 H11 119.2 . .
C12 C11 H11 119.2 . .
N14 C12 C11 122.6(10) . .
N14 C12 H12 118.7 . .
C11 C12 H12 118.7 . .
N14 C13 C14 122.9(10) . .
N14 C13 H13 118.5 . .
C14 C13 H13 118.5 . .
N13 C14 C13 120.1(9) . .
N13 C14 C15 115.3(7) . .
C13 C14 C15 124.6(8) . .
N15 C15 N16 121.2(8) . .
N15 C15 C14 113.8(8) . .
N16 C15 C14 124.9(7) . .
N10 C16 C17 121.5(9) . .
N10 C16 H16 119.2 . .
C17 C16 H16 119.2 . .
N9 C17 C16 121.9(9) . .
N9 C17 H17 119.1 . .
C16 C17 H17 119.1 . .
N10 C18 C19 121.4(10) . .
N10 C18 H18 119.3 . .
C19 C18 H18 119.3 . .
N9 C19 C18 120.6(8) . .
N9 C19 C20 116.3(7) . .
C18 C19 C20 123.0(9) . .
N11 C20 N12 119.8(8) . .
N11 C20 C19 112.8(8) . .
N12 C20 C19 127.4(8) . .
N18 C21 C22 120.9(13) . .
N18 C21 H21 119.5 . .
C22 C21 H21 119.5 . .
N17 C22 C21 121.7(12) . .
N17 C22 H22 119.2 . .
C21 C22 H22 119.2 . .
N18 C23 C24 122.6(12) . .
N18 C23 H23 118.7 . .
C24 C23 H23 118.7 . .
N17 C24 C23 119.8(11) . .
N17 C24 C25 114.3(9) . .
C23 C24 C25 125.7(11) . .
N19 C25 N20 123.0(10) . .
N19 C25 C24 112.1(9) . .
N20 C25 C24 124.9(10) . .
N22 C26 C27 124.2(12) . .
N22 C26 H26 117.9 . .
C27 C26 H26 117.9 . .
N21 C27 C26 120.3(13) . .
N21 C27 H27 119.9 . .
C26 C27 H27 119.9 . .
N22 C28 C29 122.2(13) . .
N22 C28 H28 118.9 . .
C29 C28 H28 118.9 . .
N21 C29 C28 122.8(10) . .
N21 C29 C30 112.0(8) . .
C28 C29 C30 125.1(10) . .
N23 C30 N24 124.8(8) . .
N23 C30 C29 111.5(9) . .
N24 C30 C29 123.6(8) . .
N25 C31 C32 121.2(9) . .
N25 C31 H31 119.4 . .
C32 C31 H31 119.4 . .
N26 C32 C31 121.3(8) . .
N26 C32 H32 119.3 . .
C31 C32 H32 119.3 . .
N26 C33 C34 122.0(8) . .
N26 C33 H33 119.0 . .
C34 C33 H33 119.0 . .
N25 C34 C33 119.3(7) . .
N25 C34 C35 117.5(7) . .
C33 C34 C35 123.2(8) . .
N27 C35 N28 125.7(7) . .
N27 C35 C34 114.4(7) . .
N28 C35 C34 119.9(7) . .
O10 C36 O9 120.1(8) . .
O10 C36 C37 120.6(11) . .
O9 C36 C37 119.3(9) . .
C36 C37 H37A 109.5 . .
C36 C37 H37B 109.5 . .
H37A C37 H37B 109.5 . .
C36 C37 H37C 109.5 . .
H37A C37 H37C 109.5 . .
H37B C37 H37C 109.5 . .
O12 C38 O11 119.6(8) . .
O12 C38 C39 120.6(9) . .
O11 C38 C39 119.7(9) . .
C38 C39 H39A 109.5 . .
C38 C39 H39B 109.5 . .
H39A C39 H39B 109.5 . .
C38 C39 H39C 109.5 . .
H39A C39 H39C 109.5 . .
H39B C39 H39C 109.5 . .

loop_
_geom_bond_atom_site_label_1
_geom_bond_atom_site_label_2
_geom_bond_distance
_geom_bond_site_symmetry_2
Gd1 O1 2.377(5) 2
Gd1 O1 2.377(5) .
Gd1 O7 2.393(5) 2
Gd1 O7 2.393(5) .
Gd1 O8 2.408(5) 2
Gd1 O8 2.408(5) .
Gd1 O2 2.424(5) .
Gd1 O2 2.424(5) 2
Gd1 Ni3 3.4222(10) 2
Gd1 Gd3 3.8776(7) 2
Gd2 O6 2.346(6) .
Gd2 O8 2.365(5) .
Gd2 O3 2.405(5) 2
Gd2 O9 2.441(6) .
Gd2 O11 2.442(7) .
Gd2 N27 2.443(7) .
Gd2 N25 2.553(7) .
Gd2 O10 2.560(6) .
Gd2 O12 2.636(6) .
Gd3 O5 2.334(7) .
Gd3 O8 2.343(5) .
Gd3 O4 2.374(5) .
Gd3 N8 2.419(7) 2
Gd3 O6 2.427(6) .
Gd3 N3 2.446(7) .
Gd3 O2 2.489(5) 2
Gd3 N1 2.625(7) .
Ni1 O1 1.816(5) .
Ni1 N4 1.844(7) .
Ni1 N7 1.855(7) .
Ni1 N5 1.876(7) .
Ni2 N16 1.832(7) 2
Ni2 O3 1.835(5) 2
Ni2 N23 1.848(8) .
Ni2 N21 1.876(8) .
Ni3 N11 2.015(7) .
Ni3 O7 2.047(5) 2
Ni3 N15 2.050(7) .
Ni3 N9 2.087(6) .
Ni3 N13 2.088(7) .
Ni3 O2 2.147(5) 2
Ni4 O4 1.813(6) .
Ni4 N12 1.843(8) .
Ni4 N19 1.864(8) .
Ni4 N17 1.879(9) .
O1 N3 1.395(8) .
O2 N7 1.390(8) .
O2 Ni3 2.147(5) 2
O2 Gd3 2.490(5) 2
O3 N15 1.416(9) .
O3 Ni2 1.835(5) 2
O3 Gd2 2.405(5) 2
O4 N11 1.393(8) .
O5 N19 1.350(10) .
O6 N23 1.374(8) .
O7 N27 1.399(8) .
O7 Ni3 2.048(5) 2
O8 H8 1.0000 .
O9 C36 1.283(13) .
O10 C36 1.238(12) .
O11 C38 1.263(11) .
O12 C38 1.227(11) .
N1 C1 1.335(12) .
N1 C4 1.368(11) .
N2 C2 1.330(14) .
N2 C3 1.336(13) .
N3 C5 1.319(10) .
N4 C5 1.340(11) .
N4 H4A 0.9900 .
N5 C9 1.345(12) .
N5 C7 1.351(11) .
N6 C6 1.318(15) .
N6 C8 1.360(13) .
N7 C10 1.308(10) .
N8 C10 1.310(11) .
N8 Gd3 2.419(7) 2
N8 H8' 0.9900 .
N9 C17 1.317(11) .
N9 C19 1.338(11) .
N10 C16 1.318(13) .
N10 C18 1.334(13) .
N11 C20 1.305(11) .
N12 C20 1.328(12) .
N12 H12A 0.9900 .
N13 C11 1.315(12) .
N13 C14 1.349(11) .
N14 C12 1.321(15) .
N14 C13 1.341(13) .
N15 C15 1.312(10) .
N16 C15 1.320(11) .
N16 Ni2 1.832(7) 2
N16 H16A 0.9002 .
N17 C22 1.314(14) .
N17 C24 1.351(14) .
N18 C21 1.331(17) .
N18 C23 1.337(17) .
N19 C25 1.291(13) .
N20 C25 1.349(13) .
N20 H20A 0.8800 .
N20 H20B 0.8800 .
N21 C29 1.322(13) .
N21 C27 1.337(13) .
N22 C26 1.311(18) .
N22 C28 1.314(16) .
N23 C30 1.287(11) .
N24 C30 1.345(13) .
N24 H24A 0.8800 .
N24 H24B 0.8800 .
N25 C31 1.310(11) .
N25 C34 1.338(11) .
N26 C32 1.319(12) .
N26 C33 1.348(11) .
N27 C35 1.307(10) .
N28 C35 1.336(11) .
N28 H28A 0.8800 .
N28 H28B 0.8800 .
C1 C2 1.383(13) .
C1 H1 0.9500 .
C2 H2 0.9500 .
C3 C4 1.380(12) .
C3 H3 0.9500 .
C4 C5 1.431(12) .
C6 C7 1.363(14) .
C6 H6 0.9500 .
C7 H7 0.9500 .
C8 C9 1.342(12) .
C8 H8A 0.9500 .
C9 C10 1.481(11) .
C11 C12 1.385(14) .
C11 H11 0.9500 .
C12 H12 0.9500 .
C13 C14 1.379(12) .
C13 H13 0.9500 .
C14 C15 1.481(13) .
C16 C17 1.391(13) .
C16 H16 0.9500 .
C17 H17 0.9500 .
C18 C19 1.398(12) .
C18 H18 0.9500 .
C19 C20 1.474(12) .
C21 C22 1.395(17) .
C21 H21 0.9500 .
C22 H22 0.9500 .
C23 C24 1.379(15) .
C23 H23 0.9500 .
C24 C25 1.452(15) .
C26 C27 1.377(17) .
C26 H26 0.9500 .
C27 H27 0.9500 .
C28 C29 1.373(14) .
C28 H28 0.9500 .
C29 C30 1.471(13) .
C31 C32 1.385(13) .
C31 H31 0.9500 .
C32 H32 0.9500 .
C33 C34 1.382(11) .
C33 H33 0.9500 .
C34 C35 1.485(11) .
C36 C37 1.449(13) .
C37 H37A 0.9800 .
C37 H37B 0.9800 .
C37 H37C 0.9800 .
C38 C39 1.510(14) .
C39 H39A 0.9800 .
C39 H39B 0.9800 .
C39 H39C 0.9800 .

loop_
_geom_hbond_atom_site_label_D
_geom_hbond_atom_site_label_H
_geom_hbond_atom_site_label_A
_geom_hbond_distance_DH
_geom_hbond_distance_HA
_geom_hbond_distance_DA
_geom_hbond_angle_DHA
_geom_hbond_site_symmetry_A
C26 H26 N6 0.95 2.46 3.203(16) 135.5 5_576
C17 H17 O10 0.95 2.28 3.131(12) 149.4 2
C16 H16 N16 0.95 2.62 3.360(11) 134.6 5_565
C11 H11 N11 0.95 2.70 3.207(12) 114.4 .
C8 H8A N18 0.95 2.58 3.466(17) 154.7 3_455
C7 H7 N26 0.95 2.35 3.139(13) 140.3 1_565
C6 H6 N10 0.95 2.63 3.411(13) 139.4 2_565
C1 H1 O5 0.95 2.55 3.124(12) 119.0 .
N28 H28A O12 0.88 2.23 2.990(9) 144.1 2
N24 H24A O5 0.88 2.45 3.197(11) 142.7 .
N20 H20B N22 0.88 2.43 3.222(16) 150.0 7_566
N4 H4A N26 0.99 2.66 3.275(9) 120.3 1_565
O8 H8 N11 1.00 2.59 3.296(8) 127.9 .
O8 H8 O12 1.00 2.14 2.765(8) 119.0 .
O8 H8 O7 1.00 2.31 2.822(7) 110.5 2
C26 H26 N6 0.95 2.46 3.203(16) 135.5 5_576
C17 H17 O10 0.95 2.28 3.131(12) 149.4 2
C16 H16 N16 0.95 2.62 3.360(11) 134.6 5_565
C11 H11 N11 0.95 2.70 3.207(12) 114.4 .
C8 H8A N18 0.95 2.58 3.466(17) 154.7 3_455
C7 H7 N26 0.95 2.35 3.139(13) 140.3 1_565
C6 H6 N10 0.95 2.63 3.411(13) 139.4 2_565
C1 H1 O5 0.95 2.55 3.124(12) 119.0 .
N28 H28A O12 0.88 2.23 2.990(9) 144.1 2
N24 H24A O5 0.88 2.45 3.197(11) 142.7 .
N20 H20B N22 0.88 2.43 3.222(16) 150.0 7_566
N4 H4A N26 0.99 2.66 3.275(9) 120.3 1_565
O8 H8 N11 1.00 2.59 3.296(8) 127.9 .
O8 H8 O12 1.00 2.14 2.765(8) 119.0 .
O8 H8 O7 1.00 2.31 2.822(7) 110.5 2
C26 H26 N6 0.95 2.46 3.203(16) 135.5 5_576
C17 H17 O10 0.95 2.28 3.131(12) 149.4 2
C16 H16 N16 0.95 2.62 3.360(11) 134.6 5_565
C11 H11 N11 0.95 2.70 3.207(12) 114.4 .
C8 H8A N18 0.95 2.58 3.466(17) 154.7 3_455
C7 H7 N26 0.95 2.35 3.139(13) 140.3 1_565
C6 H6 N10 0.95 2.63 3.411(13) 139.4 2_565
C3 H3 N26 0.95 2.70 3.638(13) 168.3 1_565
C1 H1 O5 0.95 2.55 3.124(12) 119.0 .
N28 H28A O12 0.88 2.23 2.990(9) 144.1 2
N24 H24A O5 0.88 2.45 3.197(11) 142.7 .
N20 H20B N22 0.88 2.43 3.222(16) 150.0 7_566
N4 H4A N26 0.99 2.66 3.275(9) 120.3 1_565
O8 H8 N11 1.00 2.59 3.296(8) 127.9 .
O8 H8 O12 1.00 2.14 2.765(8) 119.0 .
O8 H8 O7 1.00 2.31 2.822(7) 110.5 2
O8 H8 O7 1.00 2.31 2.822(7) 110.5 2
O8 H8 O12 1.00 2.14 2.765(8) 119.0 .
O8 H8 N11 1.00 2.59 3.296(8) 127.9 .
N4 H4A N26 0.99 2.66 3.275(9) 120.3 1_565
N20 H20B N22 0.88 2.43 3.222(16) 150.0 7_566
N24 H24A O5 0.88 2.45 3.197(11) 142.7 .
N28 H28A O12 0.88 2.23 2.990(9) 144.1 2
C1 H1 O5 0.95 2.55 3.124(12) 119.0 .
C6 H6 N10 0.95 2.63 3.411(13) 139.4 2_565
C7 H7 N26 0.95 2.35 3.139(13) 140.3 1_565
C8 H8A N18 0.95 2.58 3.466(17) 154.7 3_455
C11 H11 N11 0.95 2.70 3.207(12) 114.4 .
C16 H16 N16 0.95 2.62 3.360(11) 134.6 5_565
C17 H17 O10 0.95 2.28 3.131(12) 149.4 2
C26 H26 N6 0.95 2.46 3.203(16) 135.5 5_576
O8 H8 O7 1.00 2.31 2.822(7) 110.5 2
O8 H8 O12 1.00 2.14 2.765(8) 119.0 .
O8 H8 N11 1.00 2.59 3.296(8) 127.9 .
N4 H4A N26 0.99 2.66 3.275(9) 120.3 1_565
N20 H20B N22 0.88 2.43 3.222(16) 150.0 7_566
N24 H24A O5 0.88 2.45 3.197(11) 142.7 .
N28 H28A O12 0.88 2.23 2.990(9) 144.1 2
C1 H1 O5 0.95 2.55 3.124(12) 119.0 .
C6 H6 N10 0.95 2.63 3.411(13) 139.4 2_565
C7 H7 N26 0.95 2.35 3.139(13) 140.3 1_565
C8 H8A N18 0.95 2.58 3.466(17) 154.7 3_455
C11 H11 N11 0.95 2.70 3.207(12) 114.4 .
C16 H16 N16 0.95 2.62 3.360(11) 134.6 5_565
C17 H17 O10 0.95 2.28 3.131(12) 149.4 2
C26 H26 N6 0.95 2.46 3.203(16) 135.5 5_576
O8 H8 O7 1.00 2.31 2.822(7) 110.5 2
O8 H8 O12 1.00 2.14 2.765(8) 119.0 .
O8 H8 N11 1.00 2.59 3.296(8) 127.9 .
N4 H4A N26 0.99 2.66 3.275(9) 120.3 1_565
N20 H20B N22 0.88 2.43 3.222(16) 150.0 7_566
N24 H24A O5 0.88 2.45 3.197(11) 142.7 .
N28 H28A O12 0.88 2.23 2.990(9) 144.1 2
C1 H1 O5 0.95 2.55 3.124(12) 119.0 .
C6 H6 N10 0.95 2.63 3.411(13) 139.4 2_565
C7 H7 N26 0.95 2.35 3.139(13) 140.3 1_565
C8 H8A N18 0.95 2.58 3.466(17) 154.7 3_455
C11 H11 N11 0.95 2.70 3.207(12) 114.4 .
C16 H16 N16 0.95 2.62 3.360(11) 134.6 5_565
C17 H17 O10 0.95 2.28 3.131(12) 149.4 2
C26 H26 N6 0.95 2.46 3.203(16) 135.5 5_576
O8 H8 O7 1.00 2.31 2.822(7) 110.5 2
O8 H8 O12 1.00 2.14 2.765(8) 119.0 .
O8 H8 N11 1.00 2.59 3.296(8) 127.9 .
N4 H4A N26 0.99 2.66 3.275(9) 120.3 1_565
N20 H20B N22 0.88 2.43 3.222(16) 150.0 7_566
N24 H24A O5 0.88 2.45 3.197(11) 142.7 .
N28 H28A O12 0.88 2.23 2.990(9) 144.1 2
C1 H1 O5 0.95 2.55 3.124(12) 119.0 .
C6 H6 N10 0.95 2.63 3.411(13) 139.4 2_565
C7 H7 N26 0.95 2.35 3.139(13) 140.3 1_565
C8 H8A N18 0.95 2.58 3.466(17) 154.7 3_455
C11 H11 N11 0.95 2.70 3.207(12) 114.4 .
C16 H16 N16 0.95 2.62 3.360(11) 134.6 5_565
C17 H17 O10 0.95 2.28 3.131(12) 149.4 2
C26 H26 N6 0.95 2.46 3.203(16) 135.5 5_576

loop_
_geom_torsion_atom_site_label_1
_geom_torsion_atom_site_label_2
_geom_torsion_atom_site_label_3
_geom_torsion_atom_site_label_4
_geom_torsion
_geom_torsion_site_symmetry_1
N4 Ni1 O1 N3 2.2(5) .
N7 Ni1 O1 N3 -178.9(5) .
N4 Ni1 O1 Gd1 -173.8(4) .
N7 Ni1 O1 Gd1 5.1(3) .
N12 Ni4 O4 N11 -2.0(5) .
N19 Ni4 O4 N11 177.9(5) .
N12 Ni4 O4 Gd3 166.2(4) .
N19 Ni4 O4 Gd3 -13.9(4) .
Ni1 O1 N3 C5 -2.6(7) .
Gd1 O1 N3 C5 173.7(5) .
Ni1 O1 N3 Gd3 172.7(3) .
Gd1 O1 N3 Gd3 -11.0(6) .
O1 Ni1 N4 C5 -1.3(5) .
N5 Ni1 N4 C5 -178.9(5) .
N4 Ni1 N5 C9 164.2(6) .
N7 Ni1 N5 C9 -14.6(6) .
N4 Ni1 N5 C7 -12.6(8) .
N7 Ni1 N5 C7 168.7(7) .
Ni3 O2 N7 C10 -102.0(6) 2
Gd1 O2 N7 C10 148.8(5) .
Gd3 O2 N7 C10 27.6(7) 2
Ni3 O2 N7 Ni1 91.2(5) 2
Gd1 O2 N7 Ni1 -18.0(7) .
Gd3 O2 N7 Ni1 -139.1(4) 2
O1 Ni1 N7 C10 -158.1(6) .
N5 Ni1 N7 C10 19.7(6) .
O1 Ni1 N7 O2 8.4(6) .
N5 Ni1 N7 O2 -173.9(6) .
Ni4 O4 N11 C20 1.0(8) .
Gd3 O4 N11 C20 -167.7(6) .
Ni4 O4 N11 Ni3 -173.0(4) .
Gd3 O4 N11 Ni3 18.3(8) .
O4 Ni4 N12 C20 2.5(7) .
N17 Ni4 N12 C20 -177.9(7) .
Ni2 O3 N15 C15 1.7(7) 2
Gd2 O3 N15 C15 148.8(5) 2
Ni2 O3 N15 Ni3 164.5(4) 2
Gd2 O3 N15 Ni3 -48.5(7) 2
N12 Ni4 N17 C22 3.5(12) .
N19 Ni4 N17 C22 -176.4(12) .
N12 Ni4 N17 C24 -176.2(9) .
N19 Ni4 N17 C24 3.8(9) .
Gd3 O5 N19 C25 -159.6(8) .
Gd3 O5 N19 Ni4 19.3(10) .
O4 Ni4 N19 C25 175.5(9) .
N17 Ni4 N19 C25 -4.2(9) .
O4 Ni4 N19 O5 -3.4(8) .
N17 Ni4 N19 O5 177.0(8) .
N16 Ni2 N21 C29 174.6(7) 2
N23 Ni2 N21 C29 -5.7(7) .
N16 Ni2 N21 C27 -4.8(11) 2
N23 Ni2 N21 C27 174.9(11) .
Gd2 O6 N23 C30 137.7(6) .
Gd3 O6 N23 C30 -91.6(8) .
Gd2 O6 N23 Ni2 -41.0(7) .
Gd3 O6 N23 Ni2 89.7(6) .
O3 Ni2 N23 C30 -171.2(7) 2
N21 Ni2 N23 C30 6.5(7) .
O3 Ni2 N23 O6 7.5(6) 2
N21 Ni2 N23 O6 -174.8(7) .
Ni3 O7 N27 C35 107.8(6) 2
Gd1 O7 N27 C35 -132.8(5) .
Ni3 O7 N27 Gd2 -87.8(5) 2
Gd1 O7 N27 Gd2 31.6(6) .
C4 N1 C1 C2 1.4(14) .
Gd3 N1 C1 C2 179.0(8) .
C3 N2 C2 C1 -2.2(16) .
N1 C1 C2 N2 1.3(17) .
C2 N2 C3 C4 0.5(15) .
C1 N1 C4 C3 -3.1(12) .
Gd3 N1 C4 C3 179.2(6) .
C1 N1 C4 C5 178.1(8) .
Gd3 N1 C4 C5 0.4(9) .
N2 C3 C4 N1 2.2(14) .
N2 C3 C4 C5 -179.1(9) .
O1 N3 C5 N4 1.6(10) .
Gd3 N3 C5 N4 -173.5(5) .
O1 N3 C5 C4 179.7(6) .
Gd3 N3 C5 C4 4.7(10) .
Ni1 N4 C5 N3 0.1(9) .
Ni1 N4 C5 C4 -177.9(6) .
N1 C4 C5 N3 -3.0(11) .
C3 C4 C5 N3 178.3(8) .
N1 C4 C5 N4 175.1(7) .
C3 C4 C5 N4 -3.7(13) .
C8 N6 C6 C7 2.1(17) .
C9 N5 C7 C6 1.7(12) .
Ni1 N5 C7 C6 178.4(7) .
N6 C6 C7 N5 -1.5(16) .
C6 N6 C8 C9 -3.2(16) .
N6 C8 C9 N5 3.7(15) .
N6 C8 C9 C10 174.4(9) .
C7 N5 C9 C8 -2.8(12) .
Ni1 N5 C9 C8 -179.9(7) .
C7 N5 C9 C10 -174.7(7) .
Ni1 N5 C9 C10 8.2(9) .
O2 N7 C10 N8 -4.3(11) .
Ni1 N7 C10 N8 163.6(6) .
O2 N7 C10 C9 172.7(6) .
Ni1 N7 C10 C9 -19.4(8) .
Gd3 N8 C10 N7 -22.4(10) 2
Gd3 N8 C10 C9 161.1(6) 2
C8 C9 C10 N7 -164.7(9) .
N5 C9 C10 N7 6.7(10) .
C8 C9 C10 N8 12.3(14) .
N5 C9 C10 N8 -176.3(7) .
C14 N13 C11 C12 -1.2(13) .
Ni3 N13 C11 C12 177.3(7) .
C13 N14 C12 C11 -0.8(16) .
N13 C11 C12 N14 0.7(16) .
C12 N14 C13 C14 1.7(15) .
C11 N13 C14 C13 2.0(12) .
Ni3 N13 C14 C13 -176.7(6) .
C11 N13 C14 C15 -177.7(7) .
Ni3 N13 C14 C15 3.6(9) .
N14 C13 C14 N13 -2.4(14) .
N14 C13 C14 C15 177.3(8) .
O3 N15 C15 N16 -2.9(9) .
Ni3 N15 C15 N16 -168.2(5) .
O3 N15 C15 C14 174.3(6) .
Ni3 N15 C15 C14 9.1(8) .
Ni2 N16 C15 N15 2.7(9) 2
Ni2 N16 C15 C14 -174.2(6) 2
N13 C14 C15 N15 -8.2(10) .
C13 C14 C15 N15 172.1(8) .
N13 C14 C15 N16 168.9(7) .
C13 C14 C15 N16 -10.8(13) .
C18 N10 C16 C17 -4.4(15) .
C19 N9 C17 C16 0.7(13) .
Ni3 N9 C17 C16 -175.7(7) .
N10 C16 C17 N9 2.5(15) .
C16 N10 C18 C19 3.2(15) .
C17 N9 C19 C18 -1.8(12) .
Ni3 N9 C19 C18 175.1(7) .
C17 N9 C19 C20 177.8(8) .
Ni3 N9 C19 C20 -5.2(9) .
N10 C18 C19 N9 -0.2(15) .
N10 C18 C19 C20 -179.8(9) .
O4 N11 C20 N12 1.1(12) .
Ni3 N11 C20 N12 175.8(7) .
O4 N11 C20 C19 -176.4(7) .
Ni3 N11 C20 C19 -1.7(10) .
Ni4 N12 C20 N11 -2.7(12) .
Ni4 N12 C20 C19 174.4(7) .
N9 C19 C20 N11 4.6(11) .
C18 C19 C20 N11 -175.8(9) .
N9 C19 C20 N12 -172.7(9) .
C18 C19 C20 N12 7.0(15) .
C23 N18 C21 C22 -2(2) .
C24 N17 C22 C21 -3(2) .
Ni4 N17 C22 C21 177.1(11) .
N18 C21 C22 N17 4(2) .
C21 N18 C23 C24 0(2) .
C22 N17 C24 C23 0.9(18) .
Ni4 N17 C24 C23 -179.3(10) .
C22 N17 C24 C25 177.2(11) .
Ni4 N17 C24 C25 -3.1(14) .
N18 C23 C24 N17 1(2) .
N18 C23 C24 C25 -175.2(14) .
O5 N19 C25 N20 1.6(18) .
Ni4 N19 C25 N20 -177.3(10) .
O5 N19 C25 C24 -177.6(9) .
Ni4 N19 C25 C24 3.4(14) .
N17 C24 C25 N19 -0.2(16) .
C23 C24 C25 N19 175.8(13) .
N17 C24 C25 N20 -179.4(12) .
C23 C24 C25 N20 -3(2) .
C28 N22 C26 C27 -1(3) .
C29 N21 C27 C26 0(2) .
Ni2 N21 C27 C26 179.1(12) .
N22 C26 C27 N21 1(3) .
C26 N22 C28 C29 1(2) .
C27 N21 C29 C28 0.3(16) .
Ni2 N21 C29 C28 -179.2(9) .
C27 N21 C29 C30 -176.4(10) .
Ni2 N21 C29 C30 4.1(11) .
N22 C28 C29 N21 -1(2) .
N22 C28 C29 C30 175.5(12) .
O6 N23 C30 N24 -1.6(13) .
Ni2 N23 C30 N24 177.3(7) .
O6 N23 C30 C29 175.4(7) .
Ni2 N23 C30 C29 -5.8(10) .
N21 C29 C30 N23 0.9(12) .
C28 C29 C30 N23 -175.7(10) .
N21 C29 C30 N24 177.9(9) .
C28 C29 C30 N24 1.3(16) .
C34 N25 C31 C32 -0.6(13) .
Gd2 N25 C31 C32 -169.9(7) .
C33 N26 C32 C31 -4.6(14) .
N25 C31 C32 N26 4.6(15) .
C32 N26 C33 C34 0.9(14) .
C31 N25 C34 C33 -3.0(12) .
Gd2 N25 C34 C33 167.0(6) .
C31 N25 C34 C35 176.3(8) .
Gd2 N25 C34 C35 -13.7(9) .
N26 C33 C34 N25 2.9(13) .
N26 C33 C34 C35 -176.4(8) .
O7 N27 C35 N28 1.5(11) .
Gd2 N27 C35 N28 -162.6(6) .
O7 N27 C35 C34 -177.5(6) .
Gd2 N27 C35 C34 18.3(9) .
N25 C34 C35 N27 -1.9(10) .
C33 C34 C35 N27 177.4(8) .
N25 C34 C35 N28 179.1(7) .
C33 C34 C35 N28 -1.7(12) .
Gd2 O10 C36 O9 -6.6(8) .
Gd2 O10 C36 C37 171.7(8) .
Gd2 O9 C36 O10 6.9(9) .
Gd2 O9 C36 C37 -171.3(8) .
Gd2 O12 C38 O11 -9.8(10) .
Gd2 O12 C38 C39 166.8(9) .
Gd2 O11 C38 O12 10.7(11) .
Gd2 O11 C38 C39 -165.9(9) .

loop_
_platon_squeeze_void_nr
_platon_squeeze_void_average_x
_platon_squeeze_void_average_y
_platon_squeeze_void_average_z
_platon_squeeze_void_volume
_platon_squeeze_void_count_electrons
1 0.000 0.000 0.000 54.7 25.9
2 0.229 0.735 -0.015 3405.3 1044.8
3 0.500 0.500 0.000 54.8 25.9
4 0.000 0.000 0.500 54.8 26.0
5 0.500 0.500 0.500 54.8 26.0
